data_7036889
loop_
_publ_author_name
'Xu, Wei-Jian'
'Chen, Shao-Li'
'Hu, Zhi-Tao'
'Lin, Rui-Biao'
'Su, Yu-Jun'
'Zhang, Wei-Xiong'
'Chen, Xiao-Ming'

_publ_section_title
;
 Cation-dependent structural phase transition and dielectric response in a
 family of cyano-bridged perovskite-like coordination polymers
;
_journal_name_full 'Dalton Trans.'
_journal_paper_doi 10.1039/C5DT03481G
_journal_year 2015
_chemical_formula_sum 'C8 H12 Fe K N8'
_chemical_formula_weight 315.21
_chemical_name_systematic
; 
 ? 
;
_space_group_IT_number 225
_symmetry_cell_setting cubic
_symmetry_space_group_name_Hall '-F 4 2 3'
_symmetry_space_group_name_H-M 'F m -3 m'
_atom_sites_solution_hydrogens geom
_atom_sites_solution_primary direct
_atom_sites_solution_secondary difmap
_audit_creation_method SHELXL-97
_audit_update_record
;
2015-10-08 deposited with the CCDC.
2015-10-20 downloaded from the CCDC.
;
_cell_angle_alpha 90.00
_cell_angle_beta 90.00
_cell_angle_gamma 90.00
_cell_formula_units_Z 4
_cell_length_a 11.4770(15)
_cell_length_b 11.4770(15)
_cell_length_c 11.4770(15)
_cell_measurement_reflns_used 257
_cell_measurement_temperature 443(2)
_cell_measurement_theta_max 26.9
_cell_measurement_theta_min 3.1
_cell_volume 1511.8(3)
_computing_cell_refinement 'CrystalClear-SM Expert 2.1 b28 (Rigaku, 2013)'
_computing_data_collection 'CrystalClear-SM Expert 2.1 b28 (Rigaku, 2013)'
_computing_data_reduction 'CrystalClear-SM Expert 2.1 b28 (Rigaku, 2013)'
_computing_molecular_graphics 'SHELXTL-V (Sheldrick, 1997)'
_computing_publication_material 'SHELXL-97 (Sheldrick, 1997)'
_computing_structure_refinement 'SHELXL-97 (Sheldrick, 1997)'
_computing_structure_solution 'SHELXS-97 (Sheldrick, 1990)'
_diffrn_ambient_temperature 443(2)
_diffrn_measured_fraction_theta_full 1.000
_diffrn_measured_fraction_theta_max 1.000
_diffrn_measurement_device_type 'XtaLAB P300DS'
_diffrn_measurement_method '/w scan'
_diffrn_radiation_monochromator graphite
_diffrn_radiation_source 'fine-focus sealed tube'
_diffrn_radiation_type MoK\a
_diffrn_radiation_wavelength 0.71073
_diffrn_reflns_av_R_equivalents 0.0584
_diffrn_reflns_av_unetI/netI 0.0222
_diffrn_reflns_limit_h_max 13
_diffrn_reflns_limit_h_min -13
_diffrn_reflns_limit_k_max 14
_diffrn_reflns_limit_k_min -14
_diffrn_reflns_limit_l_max 14
_diffrn_reflns_limit_l_min -14
_diffrn_reflns_number 3325
_diffrn_reflns_theta_full 27.27
_diffrn_reflns_theta_max 27.27
_diffrn_reflns_theta_min 3.07
_exptl_absorpt_coefficient_mu 1.269
_exptl_absorpt_correction_T_max 0.7854
_exptl_absorpt_correction_T_min 0.6308
_exptl_absorpt_correction_type multi-scan
_exptl_absorpt_process_details 'REQAB; Jacobson, 1998'
_exptl_crystal_colour red
_exptl_crystal_density_diffrn 1.385
_exptl_crystal_density_method 'not measured'
_exptl_crystal_description block
_exptl_crystal_F_000 644
_exptl_crystal_size_max 0.40
_exptl_crystal_size_mid 0.30
_exptl_crystal_size_min 0.20
_refine_diff_density_max 0.308
_refine_diff_density_min -0.624
_refine_diff_density_rms 0.111
_refine_ls_extinction_method none
_refine_ls_goodness_of_fit_ref 1.201
_refine_ls_hydrogen_treatment mixed
_refine_ls_matrix_type full
_refine_ls_number_parameters 21
_refine_ls_number_reflns 121
_refine_ls_number_restraints 1
_refine_ls_restrained_S_all 1.196
_refine_ls_R_factor_all 0.0618
_refine_ls_R_factor_gt 0.0618
_refine_ls_shift/su_max 0.000
_refine_ls_shift/su_mean 0.000
_refine_ls_structure_factor_coef Fsqd
_refine_ls_weighting_details 'calc w=1/[\s^2^(Fo^2^)+(0.1090P)^2^+6.8360P] where P=(Fo^2^+2Fc^2^)/3'
_refine_ls_weighting_scheme calc
_refine_ls_wR_factor_gt 0.1863
_refine_ls_wR_factor_ref 0.1863
_reflns_number_gt 121
_reflns_number_total 121
_reflns_threshold_expression >2sigma(I)
_cod_data_source_file c5dt03481g2.cif
_cod_data_source_block 1_443_K
_cod_original_sg_symbol_H-M Fm-3m
_cod_database_code 7036889

loop_
_symmetry_equiv_pos_as_xyz
'x, y, z'
'-x, -y, z'
'-x, y, -z'
'x, -y, -z'
'z, x, y'
'z, -x, -y'
'-z, -x, y'
'-z, x, -y'
'y, z, x'
'-y, z, -x'
'y, -z, -x'
'-y, -z, x'
'y, x, -z'
'-y, -x, -z'
'y, -x, z'
'-y, x, z'
'x, z, -y'
'-x, z, y'
'-x, -z, -y'
'x, -z, y'
'z, y, -x'
'z, -y, x'
'-z, y, x'
'-z, -y, -x'
'x, y+1/2, z+1/2'
'-x, -y+1/2, z+1/2'
'-x, y+1/2, -z+1/2'
'x, -y+1/2, -z+1/2'
'z, x+1/2, y+1/2'
'z, -x+1/2, -y+1/2'
'-z, -x+1/2, y+1/2'
'-z, x+1/2, -y+1/2'
'y, z+1/2, x+1/2'
'-y, z+1/2, -x+1/2'
'y, -z+1/2, -x+1/2'
'-y, -z+1/2, x+1/2'
'y, x+1/2, -z+1/2'
'-y, -x+1/2, -z+1/2'
'y, -x+1/2, z+1/2'
'-y, x+1/2, z+1/2'
'x, z+1/2, -y+1/2'
'-x, z+1/2, y+1/2'
'-x, -z+1/2, -y+1/2'
'x, -z+1/2, y+1/2'
'z, y+1/2, -x+1/2'
'z, -y+1/2, x+1/2'
'-z, y+1/2, x+1/2'
'-z, -y+1/2, -x+1/2'
'x+1/2, y, z+1/2'
'-x+1/2, -y, z+1/2'
'-x+1/2, y, -z+1/2'
'x+1/2, -y, -z+1/2'
'z+1/2, x, y+1/2'
'z+1/2, -x, -y+1/2'
'-z+1/2, -x, y+1/2'
'-z+1/2, x, -y+1/2'
'y+1/2, z, x+1/2'
'-y+1/2, z, -x+1/2'
'y+1/2, -z, -x+1/2'
'-y+1/2, -z, x+1/2'
'y+1/2, x, -z+1/2'
'-y+1/2, -x, -z+1/2'
'y+1/2, -x, z+1/2'
'-y+1/2, x, z+1/2'
'x+1/2, z, -y+1/2'
'-x+1/2, z, y+1/2'
'-x+1/2, -z, -y+1/2'
'x+1/2, -z, y+1/2'
'z+1/2, y, -x+1/2'
'z+1/2, -y, x+1/2'
'-z+1/2, y, x+1/2'
'-z+1/2, -y, -x+1/2'
'x+1/2, y+1/2, z'
'-x+1/2, -y+1/2, z'
'-x+1/2, y+1/2, -z'
'x+1/2, -y+1/2, -z'
'z+1/2, x+1/2, y'
'z+1/2, -x+1/2, -y'
'-z+1/2, -x+1/2, y'
'-z+1/2, x+1/2, -y'
'y+1/2, z+1/2, x'
'-y+1/2, z+1/2, -x'
'y+1/2, -z+1/2, -x'
'-y+1/2, -z+1/2, x'
'y+1/2, x+1/2, -z'
'-y+1/2, -x+1/2, -z'
'y+1/2, -x+1/2, z'
'-y+1/2, x+1/2, z'
'x+1/2, z+1/2, -y'
'-x+1/2, z+1/2, y'
'-x+1/2, -z+1/2, -y'
'x+1/2, -z+1/2, y'
'z+1/2, y+1/2, -x'
'z+1/2, -y+1/2, x'
'-z+1/2, y+1/2, x'
'-z+1/2, -y+1/2, -x'
'-x, -y, -z'
'x, y, -z'
'x, -y, z'
'-x, y, z'
'-z, -x, -y'
'-z, x, y'
'z, x, -y'
'z, -x, y'
'-y, -z, -x'
'y, -z, x'
'-y, z, x'
'y, z, -x'
'-y, -x, z'
'y, x, z'
'-y, x, -z'
'y, -x, -z'
'-x, -z, y'
'x, -z, -y'
'x, z, y'
'-x, z, -y'
'-z, -y, x'
'-z, y, -x'
'z, -y, -x'
'z, y, x'
'-x, -y+1/2, -z+1/2'
'x, y+1/2, -z+1/2'
'x, -y+1/2, z+1/2'
'-x, y+1/2, z+1/2'
'-z, -x+1/2, -y+1/2'
'-z, x+1/2, y+1/2'
'z, x+1/2, -y+1/2'
'z, -x+1/2, y+1/2'
'-y, -z+1/2, -x+1/2'
'y, -z+1/2, x+1/2'
'-y, z+1/2, x+1/2'
'y, z+1/2, -x+1/2'
'-y, -x+1/2, z+1/2'
'y, x+1/2, z+1/2'
'-y, x+1/2, -z+1/2'
'y, -x+1/2, -z+1/2'
'-x, -z+1/2, y+1/2'
'x, -z+1/2, -y+1/2'
'x, z+1/2, y+1/2'
'-x, z+1/2, -y+1/2'
'-z, -y+1/2, x+1/2'
'-z, y+1/2, -x+1/2'
'z, -y+1/2, -x+1/2'
'z, y+1/2, x+1/2'
'-x+1/2, -y, -z+1/2'
'x+1/2, y, -z+1/2'
'x+1/2, -y, z+1/2'
'-x+1/2, y, z+1/2'
'-z+1/2, -x, -y+1/2'
'-z+1/2, x, y+1/2'
'z+1/2, x, -y+1/2'
'z+1/2, -x, y+1/2'
'-y+1/2, -z, -x+1/2'
'y+1/2, -z, x+1/2'
'-y+1/2, z, x+1/2'
'y+1/2, z, -x+1/2'
'-y+1/2, -x, z+1/2'
'y+1/2, x, z+1/2'
'-y+1/2, x, -z+1/2'
'y+1/2, -x, -z+1/2'
'-x+1/2, -z, y+1/2'
'x+1/2, -z, -y+1/2'
'x+1/2, z, y+1/2'
'-x+1/2, z, -y+1/2'
'-z+1/2, -y, x+1/2'
'-z+1/2, y, -x+1/2'
'z+1/2, -y, -x+1/2'
'z+1/2, y, x+1/2'
'-x+1/2, -y+1/2, -z'
'x+1/2, y+1/2, -z'
'x+1/2, -y+1/2, z'
'-x+1/2, y+1/2, z'
'-z+1/2, -x+1/2, -y'
'-z+1/2, x+1/2, y'
'z+1/2, x+1/2, -y'
'z+1/2, -x+1/2, y'
'-y+1/2, -z+1/2, -x'
'y+1/2, -z+1/2, x'
'-y+1/2, z+1/2, x'
'y+1/2, z+1/2, -x'
'-y+1/2, -x+1/2, z'
'y+1/2, x+1/2, z'
'-y+1/2, x+1/2, -z'
'y+1/2, -x+1/2, -z'
'-x+1/2, -z+1/2, y'
'x+1/2, -z+1/2, -y'
'x+1/2, z+1/2, y'
'-x+1/2, z+1/2, -y'
'-z+1/2, -y+1/2, x'
'-z+1/2, y+1/2, -x'
'z+1/2, -y+1/2, -x'
'z+1/2, y+1/2, x'

loop_
_atom_site_label
_atom_site_type_symbol
_atom_site_fract_x
_atom_site_fract_y
_atom_site_fract_z
_atom_site_U_iso_or_equiv
_atom_site_adp_type
_atom_site_occupancy
_atom_site_symmetry_multiplicity
_atom_site_calc_flag
_atom_site_refinement_flags
Fe1 Fe 0.0000 0.5000 0.0000 0.0469(11) Uani 1 48 d S
K1 K 0.0000 0.5000 0.5000 0.0572(14) Uani 1 48 d S
C1 C -0.0211(13) 0.4789(13) 0.1661(14) 0.055(7) Uani 0.25 2 d SP
N2 N 0.311(3) 0.689(3) 0.189(3) 0.20(6) Uani 0.25 6 d SPD
H H 0.3619 0.7228 0.1381 0.301 Uiso 0.08 2 d SPR
HA H 0.3428 0.6304 0.2279 0.301 Uiso 0.04 1 d PR
H2 H 0.2451 0.6726 0.1567 0.301 Uiso 0.04 1 d PR
C2 C 0.276(4) 0.776(4) 0.276(4) 0.12(4) Uani 0.25 6 d SPD
HB H 0.3182 0.8506 0.2637 0.181 Uiso 0.04 1 d PR
HC H 0.1936 0.8065 0.2802 0.181 Uiso 0.08 2 d SPR
H2A H 0.2979 0.7522 0.3561 0.181 Uiso 0.04 1 d PR
N1 N -0.036(3) 0.464(3) 0.2578(14) 0.13(2) Uani 0.25 2 d SP

loop_
_atom_site_aniso_label
_atom_site_aniso_U_11
_atom_site_aniso_U_22
_atom_site_aniso_U_33
_atom_site_aniso_U_23
_atom_site_aniso_U_13
_atom_site_aniso_U_12
Fe1 0.0469(11) 0.0469(11) 0.0469(11) 0.000 0.000 0.000
K1 0.0572(14) 0.0572(14) 0.0572(14) 0.000 0.000 0.000
C1 0.054(11) 0.054(11) 0.056(7) -0.002(4) -0.002(4) -0.011(8)
N2 0.20(6) 0.20(6) 0.20(6) 0.06(8) -0.06(8) -0.06(8)
C2 0.12(4) 0.12(4) 0.12(4) -0.02(2) -0.02(2) -0.02(2)
N1 0.17(3) 0.17(3) 0.045(8) 0.004(7) 0.004(7) -0.03(3)

loop_
_atom_type_symbol
_atom_type_description
_atom_type_scat_dispersion_real
_atom_type_scat_dispersion_imag
_atom_type_scat_source
C C 0.0033 0.0016 'International Tables Vol C Tables 4.2.6.8 and 6.1.1.4'
H H 0.0000 0.0000 'International Tables Vol C Tables 4.2.6.8 and 6.1.1.4'
N N 0.0061 0.0033 'International Tables Vol C Tables 4.2.6.8 and 6.1.1.4'
K K 0.2009 0.2494 'International Tables Vol C Tables 4.2.6.8 and 6.1.1.4'
Fe Fe 0.3463 0.8444 'International Tables Vol C Tables 4.2.6.8 and 6.1.1.4'

loop_
_geom_angle_atom_site_label_1
_geom_angle_atom_site_label_2
_geom_angle_atom_site_label_3
_geom_angle
_geom_angle_site_symmetry_1
_geom_angle_site_symmetry_3
C1 Fe1 C1 180.0 30 126_554
C1 Fe1 C1 14.3(9) 30 128_554
C1 Fe1 C1 165.7(9) 126_554 128_554
C1 Fe1 C1 165.7(9) 30 31_554
C1 Fe1 C1 14.3(9) 126_554 31_554
C1 Fe1 C1 159.7(12) 128_554 31_554
C1 Fe1 C1 165.7(9) 30 32
C1 Fe1 C1 14.3(9) 126_554 32
C1 Fe1 C1 180.0 128_554 32
C1 Fe1 C1 20.3(12) 31_554 32
C1 Fe1 C1 14.3(9) 30 127
C1 Fe1 C1 165.7(9) 126_554 127
C1 Fe1 C1 20.3(12) 128_554 127
C1 Fe1 C1 180.0(18) 31_554 127
C1 Fe1 C1 159.7(12) 32 127
C1 Fe1 C1 159.7(12) 30 125
C1 Fe1 C1 20.3(12) 126_554 125
C1 Fe1 C1 165.7(9) 128_554 125
C1 Fe1 C1 14.3(9) 31_554 125
C1 Fe1 C1 14.3(9) 32 125
C1 Fe1 C1 165.7(9) 127 125
C1 Fe1 C1 74.9(10) 30 82
C1 Fe1 C1 105.1(10) 126_554 82
C1 Fe1 C1 76.7(7) 128_554 82
C1 Fe1 C1 90.89(11) 31_554 82
C1 Fe1 C1 103.3(7) 32 82
C1 Fe1 C1 89.11(11) 127 82
C1 Fe1 C1 89.11(11) 125 82
C1 Fe1 C1 20.3(12) 30 29_554
C1 Fe1 C1 159.7(12) 126_554 29_554
C1 Fe1 C1 14.3(9) 128_554 29_554
C1 Fe1 C1 165.7(9) 31_554 29_554
C1 Fe1 C1 165.7(9) 32 29_554
C1 Fe1 C1 14.3(9) 127 29_554
C1 Fe1 C1 180.0(9) 125 29_554
C1 Fe1 C1 90.89(11) 82 29_554
C1 Fe1 C1 74.9(10) 30 2_565
C1 Fe1 C1 105.1(10) 126_554 2_565
C1 Fe1 C1 89.11(11) 128_554 2_565
C1 Fe1 C1 103.3(7) 31_554 2_565
C1 Fe1 C1 90.89(11) 32 2_565
C1 Fe1 C1 76.7(7) 127 2_565
C1 Fe1 C1 89.11(11) 125 2_565
C1 Fe1 C1 74.9(10) 82 2_565
C1 Fe1 C1 90.89(11) 29_554 2_565
C1 Fe1 C1 105.1(10) 30 98
C1 Fe1 C1 74.9(10) 126_554 98
C1 Fe1 C1 90.89(11) 128_554 98
C1 Fe1 C1 76.7(7) 31_554 98
C1 Fe1 C1 89.11(11) 32 98
C1 Fe1 C1 103.3(7) 127 98
C1 Fe1 C1 90.89(11) 125 98
C1 Fe1 C1 105.1(10) 82 98
C1 Fe1 C1 89.11(11) 29_554 98
C1 Fe1 C1 180.0(9) 2_565 98
C1 Fe1 C1 89.11(11) 30 180_455
C1 Fe1 C1 90.89(11) 126_554 180_455
C1 Fe1 C1 90.89(11) 128_554 180_455
C1 Fe1 C1 76.7(7) 31_554 180_455
C1 Fe1 C1 89.11(11) 32 180_455
C1 Fe1 C1 103.3(7) 127 180_455
C1 Fe1 C1 74.9(10) 125 180_455
C1 Fe1 C1 14.3(9) 82 180_455
C1 Fe1 C1 105.1(10) 29_554 180_455
C1 Fe1 C1 76.7(7) 2_565 180_455
C1 Fe1 C1 103.3(7) 98 180_455
N1 K1 N1 72.4(15) 173_556 153_565
N1 K1 N1 180.000(1) 173_556 77_455
N1 K1 N1 107.6(15) 153_565 77_455
N1 K1 N1 163.5(13) 173_556 176_455
N1 K1 N1 91.18(19) 153_565 176_455
N1 K1 N1 16.5(13) 77_455 176_455
N1 K1 N1 16.5(13) 173_556 79
N1 K1 N1 74.9(11) 153_565 79
N1 K1 N1 163.5(13) 77_455 79
N1 K1 N1 156.6(19) 176_455 79
N1 K1 N1 74.9(11) 173_556 60_565
N1 K1 N1 16.5(13) 153_565 60_565
N1 K1 N1 105.1(11) 77_455 60_565
N1 K1 N1 88.82(19) 176_455 60_565
N1 K1 N1 72.4(15) 79 60_565
N1 K1 N1 88.82(19) 173_556 59_465
N1 K1 N1 16.5(13) 153_565 59_465
N1 K1 N1 91.18(19) 77_455 59_465
N1 K1 N1 74.9(11) 176_455 59_465
N1 K1 N1 91.2(2) 79 59_465
N1 K1 N1 23.4(19) 60_565 59_465
N1 K1 N1 72.4(15) 173_556 97_566
N1 K1 N1 72.4(15) 153_565 97_566
N1 K1 N1 107.6(15) 77_455 97_566
N1 K1 N1 105.1(11) 176_455 97_566
N1 K1 N1 88.8(2) 79 97_566
N1 K1 N1 88.82(19) 60_565 97_566
N1 K1 N1 74.9(11) 59_465 97_566
N1 K1 N1 16.5(13) 173_556 80_556
N1 K1 N1 88.82(19) 153_565 80_556
N1 K1 N1 163.5(13) 77_455 80_556
N1 K1 N1 180.000(2) 176_455 80_556
N1 K1 N1 23.4(19) 79 80_556
N1 K1 N1 91.2(2) 60_565 80_556
N1 K1 N1 105.1(11) 59_465 80_556
N1 K1 N1 74.9(11) 97_566 80_556
N1 K1 N1 163.5(13) 173_556 175_456
N1 K1 N1 105.1(11) 153_565 175_456
N1 K1 N1 16.5(13) 77_455 175_456
N1 K1 N1 23.4(19) 176_455 175_456
N1 K1 N1 180.000(1) 79 175_456
N1 K1 N1 107.6(15) 60_565 175_456
N1 K1 N1 88.82(19) 59_465 175_456
N1 K1 N1 91.18(19) 97_566 175_456
N1 K1 N1 156.6(19) 80_556 175_456
N1 K1 N1 107.6(15) 173_556 .
N1 K1 N1 107.6(15) 153_565 .
N1 K1 N1 72.4(15) 77_455 .
N1 K1 N1 74.9(11) 176_455 .
N1 K1 N1 91.18(19) 79 .
N1 K1 N1 91.18(19) 60_565 .
N1 K1 N1 105.1(11) 59_465 .
N1 K1 N1 180.000(3) 97_566 .
N1 K1 N1 105.1(11) 80_556 .
N1 K1 N1 88.8(2) 175_456 .
N1 K1 N1 107.6(15) 173_556 57_455
N1 K1 N1 180.000(2) 153_565 57_455
N1 K1 N1 72.4(15) 77_455 57_455
N1 K1 N1 88.8(2) 176_455 57_455
N1 K1 N1 105.1(11) 79 57_455
N1 K1 N1 163.5(13) 60_565 57_455
N1 K1 N1 163.5(13) 59_465 57_455
N1 K1 N1 107.6(15) 97_566 57_455
N1 K1 N1 91.18(19) 80_556 57_455
N1 K1 N1 74.9(11) 175_456 57_455
N1 K1 N1 72.4(15) . 57_455
C1 C1 C1 90.00(2) 99_565 100
C1 C1 C1 45.000(7) 99_565 2_565
C1 C1 C1 45.000(3) 100 2_565
C1 C1 N1 99(2) 99_565 .
C1 C1 N1 99(2) 100 .
C1 C1 N1 103(3) 2_565 .
C1 C1 N1 58.6(14) 99_565 99_565
C1 C1 N1 97.6(17) 100 99_565
C1 C1 N1 74.1(10) 2_565 99_565
N1 C1 N1 40(3) . 99_565
C1 C1 N1 97.6(17) 99_565 100
C1 C1 N1 58.6(14) 100 100
C1 C1 N1 74.1(10) 2_565 100
N1 C1 N1 40(3) . 100
N1 C1 N1 55(4) 99_565 100
C1 C1 N1 62.3(10) 99_565 2_565
C1 C1 N1 62.3(10) 100 2_565
C1 C1 N1 48.9(17) 2_565 2_565
N1 C1 N1 54(4) . 2_565
N1 C1 N1 35(2) 99_565 2_565
N1 C1 N1 35(2) 100 2_565
C1 C1 Fe1 82.8(4) 99_565 .
C1 C1 Fe1 82.8(4) 100 .
C1 C1 Fe1 79.8(6) 2_565 .
N1 C1 Fe1 178(3) . .
N1 C1 Fe1 141.4(16) 99_565 .
N1 C1 Fe1 141.4(16) 100 .
N1 C1 Fe1 129(2) 2_565 .
C2 N2 C2 19(3) 28_565 51
C2 N2 C2 19(3) 28_565 74_565
C2 N2 C2 33(5) 51 74_565
C2 N2 C2 19(3) 28_565 .
C2 N2 C2 33(5) 51 .
C2 N2 C2 33(5) 74_565 .
N2 C2 C2 144.74(4) 28_565 51
N2 C2 C2 144.74(4) 28_565 74_565
C2 C2 C2 60.000(6) 51 74_565
N2 C2 C2 144.74(4) 28_565 28_565
C2 C2 C2 60.000(12) 51 28_565
C2 C2 C2 60.000(11) 74_565 28_565
N2 C2 N2 129(3) 28_565 74_565
C2 C2 N2 16(3) 51 74_565
C2 C2 N2 74(3) 74_565 74_565
C2 C2 N2 74(3) 28_565 74_565
N2 C2 N2 129(3) 28_565 51
C2 C2 N2 74(3) 51 51
C2 C2 N2 16(3) 74_565 51
C2 C2 N2 74(3) 28_565 51
N2 C2 N2 85(5) 74_565 51
N2 C2 N2 129(3) 28_565 .
C2 C2 N2 74(3) 51 .
C2 C2 N2 74(3) 74_565 .
C2 C2 N2 16(3) 28_565 .
N2 C2 N2 85(5) 74_565 .
N2 C2 N2 85(5) 51 .
N1 N1 N1 90.000(16) 99_565 100
N1 N1 C1 81(2) 99_565 .
N1 N1 C1 81(2) 100 .
N1 N1 N1 45.000(13) 99_565 2_565
N1 N1 N1 45.000(4) 100 2_565
C1 N1 N1 77(3) . 2_565
N1 N1 C1 82.4(17) 99_565 100
N1 N1 C1 58.6(14) 100 100
C1 N1 C1 22.5(16) . 100
N1 N1 C1 62(2) 2_565 100
N1 N1 C1 58.6(14) 99_565 99_565
N1 N1 C1 82.4(17) 100 99_565
C1 N1 C1 22.5(16) . 99_565
N1 N1 C1 62(2) 2_565 99_565
C1 N1 C1 32(2) 100 99_565
N1 N1 C1 62.3(10) 99_565 2_565
N1 N1 C1 62.3(10) 100 2_565
C1 N1 C1 29(2) . 2_565
N1 N1 C1 48.9(17) 2_565 2_565
C1 N1 C1 20.1(13) 100 2_565
C1 N1 C1 20.1(13) 99_565 2_565
N1 N1 K1 81.7(7) 99_565 .
N1 N1 K1 81.7(7) 100 .
C1 N1 K1 156(4) . .
N1 N1 K1 78.3(10) 2_565 .
C1 N1 K1 137(3) 100 .
C1 N1 K1 137(3) 99_565 .
C1 N1 K1 127(3) 2_565 .

loop_
_geom_bond_atom_site_label_1
_geom_bond_atom_site_label_2
_geom_bond_distance
_geom_bond_site_symmetry_2
Fe1 C1 1.937(16) 30
Fe1 C1 1.937(16) 126_554
Fe1 C1 1.937(16) 128_554
Fe1 C1 1.937(16) 31_554
Fe1 C1 1.937(16) 32
Fe1 C1 1.937(16) 127
Fe1 C1 1.937(16) 125
Fe1 C1 1.937(16) 82
Fe1 C1 1.937(16) 29_554
Fe1 C1 1.937(16) 2_565
Fe1 C1 1.937(16) 98
Fe1 C1 1.937(16) 180_455
K1 N1 2.839(19) 173_556
K1 N1 2.839(18) 153_565
K1 N1 2.839(18) 77_455
K1 N1 2.839(18) 176_455
K1 N1 2.839(19) 79
K1 N1 2.839(18) 60_565
K1 N1 2.839(18) 59_465
K1 N1 2.839(18) 97_566
K1 N1 2.839(18) 80_556
K1 N1 2.839(18) 175_456
K1 N1 2.839(18) .
K1 N1 2.839(18) 57_455
C1 C1 0.48(3) 99_565
C1 C1 0.48(3) 100
C1 C1 0.68(4) 2_565
C1 N1 1.08(2) .
C1 N1 1.25(3) 99_565
C1 N1 1.25(3) 100
C1 N1 1.40(4) 2_565
N2 C2 0.71(14) 28_565
N2 C2 1.47(2) 51
N2 C2 1.47(2) 74_565
N2 C2 1.47(2) .
C2 N2 0.71(14) 28_565
C2 C2 0.83(13) 51
C2 C2 0.83(13) 74_565
C2 C2 0.83(13) 28_565
C2 N2 1.47(2) 74_565
C2 N2 1.47(2) 51
N1 N1 0.82(7) 99_565
N1 N1 0.82(7) 100
N1 N1 1.15(10) 2_565
N1 C1 1.25(3) 100
N1 C1 1.25(3) 99_565
N1 C1 1.40(4) 2_565

loop_
_geom_torsion_atom_site_label_1
_geom_torsion_atom_site_label_2
_geom_torsion_atom_site_label_3
_geom_torsion_atom_site_label_4
_geom_torsion
_geom_torsion_site_symmetry_1
_geom_torsion_site_symmetry_4
C1 Fe1 C1 C1 82.9(4) 30 99_565
C1 Fe1 C1 C1 -97.1(4) 126_554 99_565
C1 Fe1 C1 C1 84.5(2) 128_554 99_565
C1 Fe1 C1 C1 -82.9(4) 31_554 99_565
C1 Fe1 C1 C1 -95.5(2) 32 99_565
C1 Fe1 C1 C1 97.1(4) 127 99_565
C1 Fe1 C1 C1 -80.9(7) 125 99_565
C1 Fe1 C1 C1 8.0(5) 82 99_565
C1 Fe1 C1 C1 99.1(7) 29_554 99_565
C1 Fe1 C1 C1 45.45(6) 2_565 99_565
C1 Fe1 C1 C1 -134.55(5) 98 99_565
C1 Fe1 C1 C1 -6.2(3) 180_455 99_565
C1 Fe1 C1 C1 -8.0(5) 30 100
C1 Fe1 C1 C1 172.0(5) 126_554 100
C1 Fe1 C1 C1 -6.4(4) 128_554 100
C1 Fe1 C1 C1 -173.8(3) 31_554 100
C1 Fe1 C1 C1 173.6(4) 32 100
C1 Fe1 C1 C1 6.2(3) 127 100
C1 Fe1 C1 C1 -171.8(6) 125 100
C1 Fe1 C1 C1 -82.9(4) 82 100
C1 Fe1 C1 C1 8.2(6) 29_554 100
C1 Fe1 C1 C1 -45.45(5) 2_565 100
C1 Fe1 C1 C1 134.55(5) 98 100
C1 Fe1 C1 C1 -97.1(4) 180_455 100
C1 Fe1 C1 C1 37.4(5) 30 2_565
C1 Fe1 C1 C1 -142.6(5) 126_554 2_565
C1 Fe1 C1 C1 39.0(3) 128_554 2_565
C1 Fe1 C1 C1 -128.3(4) 31_554 2_565
C1 Fe1 C1 C1 -141.0(3) 32 2_565
C1 Fe1 C1 C1 51.7(4) 127 2_565
C1 Fe1 C1 C1 -126.3(6) 125 2_565
C1 Fe1 C1 C1 -37.4(5) 82 2_565
C1 Fe1 C1 C1 53.7(6) 29_554 2_565
C1 Fe1 C1 C1 180.000(8) 98 2_565
C1 Fe1 C1 C1 -51.7(4) 180_455 2_565
C1 Fe1 C1 N1 -142.6(5) 30 .
C1 Fe1 C1 N1 37.4(5) 126_554 .
C1 Fe1 C1 N1 -141.0(3) 128_554 .
C1 Fe1 C1 N1 51.7(4) 31_554 .
C1 Fe1 C1 N1 39.0(3) 32 .
C1 Fe1 C1 N1 -128.3(4) 127 .
C1 Fe1 C1 N1 53.7(6) 125 .
C1 Fe1 C1 N1 142.6(5) 82 .
C1 Fe1 C1 N1 -126.3(6) 29_554 .
C1 Fe1 C1 N1 180(4) 2_565 .
C1 Fe1 C1 N1 0.00(11) 98 .
C1 Fe1 C1 N1 128.3(4) 180_455 .
C1 Fe1 C1 N1 85(3) 30 99_565
C1 Fe1 C1 N1 -95(3) 126_554 99_565
C1 Fe1 C1 N1 87(3) 128_554 99_565
C1 Fe1 C1 N1 -81(3) 31_554 99_565
C1 Fe1 C1 N1 -93(3) 32 99_565
C1 Fe1 C1 N1 99(3) 127 99_565
C1 Fe1 C1 N1 -78(3) 125 99_565
C1 Fe1 C1 N1 10(3) 82 99_565
C1 Fe1 C1 N1 102(3) 29_554 99_565
C1 Fe1 C1 N1 48(3) 2_565 99_565
C1 Fe1 C1 N1 -132(3) 98 99_565
C1 Fe1 C1 N1 -4(3) 180_455 99_565
C1 Fe1 C1 N1 -10(3) 30 100
C1 Fe1 C1 N1 170(3) 126_554 100
C1 Fe1 C1 N1 -9(3) 128_554 100
C1 Fe1 C1 N1 -176(3) 31_554 100
C1 Fe1 C1 N1 171(3) 32 100
C1 Fe1 C1 N1 4(3) 127 100
C1 Fe1 C1 N1 -174(4) 125 100
C1 Fe1 C1 N1 -85(3) 82 100
C1 Fe1 C1 N1 6(4) 29_554 100
C1 Fe1 C1 N1 -48(3) 2_565 100
C1 Fe1 C1 N1 132(3) 98 100
C1 Fe1 C1 N1 -99(3) 180_455 100
C1 Fe1 C1 N1 37.4(5) 30 2_565
C1 Fe1 C1 N1 -142.6(5) 126_554 2_565
C1 Fe1 C1 N1 39.0(3) 128_554 2_565
C1 Fe1 C1 N1 -128.3(4) 31_554 2_565
C1 Fe1 C1 N1 -141.0(3) 32 2_565
C1 Fe1 C1 N1 51.7(4) 127 2_565
C1 Fe1 C1 N1 -126.3(6) 125 2_565
C1 Fe1 C1 N1 -37.4(5) 82 2_565
C1 Fe1 C1 N1 53.7(6) 29_554 2_565
C1 Fe1 C1 N1 0.000(5) 2_565 2_565
C1 Fe1 C1 N1 180.000(5) 98 2_565
C1 Fe1 C1 N1 -51.7(4) 180_455 2_565
C2 N2 C2 N2 180.0 28_565 28_565
C2 N2 C2 N2 -148.6(5) 51 28_565
C2 N2 C2 N2 148.6(5) 74_565 28_565
C2 N2 C2 C2 -31.4(5) 28_565 51
C2 N2 C2 C2 -62.9(10) 74_565 51
C2 N2 C2 C2 31.4(5) 28_565 74_565
C2 N2 C2 C2 62.9(10) 51 74_565
C2 N2 C2 C2 31.4(5) 51 28_565
C2 N2 C2 C2 -31.4(5) 74_565 28_565
C2 N2 C2 N2 -43(2) 28_565 74_565
C2 N2 C2 N2 -11(2) 51 74_565
C2 N2 C2 N2 -74.2(15) 74_565 74_565
C2 N2 C2 N2 43(2) 28_565 51
C2 N2 C2 N2 74.2(15) 51 51
C2 N2 C2 N2 11(2) 74_565 51
C1 C1 N1 N1 0.000(15) 99_565 99_565
C1 C1 N1 N1 91.4(6) 100 99_565
C1 C1 N1 N1 45.7(3) 2_565 99_565
N1 C1 N1 N1 91.4(6) 100 99_565
N1 C1 N1 N1 45.7(3) 2_565 99_565
Fe1 C1 N1 N1 -134.3(4) . 99_565
C1 C1 N1 N1 -91.4(6) 99_565 100
C1 C1 N1 N1 0.000(5) 100 100
C1 C1 N1 N1 -45.7(3) 2_565 100
N1 C1 N1 N1 -91.4(6) 99_565 100
N1 C1 N1 N1 -45.7(3) 2_565 100
Fe1 C1 N1 N1 134.3(2) . 100
C1 C1 N1 N1 -45.7(3) 99_565 2_565
C1 C1 N1 N1 45.7(3) 100 2_565
C1 C1 N1 N1 0.000(5) 2_565 2_565
N1 C1 N1 N1 -45.7(3) 99_565 2_565
N1 C1 N1 N1 45.7(3) 100 2_565
Fe1 C1 N1 N1 180(4) . 2_565
C1 C1 N1 C1 -91.4(6) 99_565 100
C1 C1 N1 C1 -45.7(3) 2_565 100
N1 C1 N1 C1 -91.4(6) 99_565 100
N1 C1 N1 C1 0.000(9) 100 100
N1 C1 N1 C1 -45.7(3) 2_565 100
Fe1 C1 N1 C1 134.3(2) . 100
C1 C1 N1 C1 91.4(6) 100 99_565
C1 C1 N1 C1 45.7(3) 2_565 99_565
N1 C1 N1 C1 0.00(3) 99_565 99_565
N1 C1 N1 C1 91.4(6) 100 99_565
N1 C1 N1 C1 45.7(3) 2_565 99_565
Fe1 C1 N1 C1 -134.3(4) . 99_565
C1 C1 N1 C1 -45.7(3) 99_565 2_565
C1 C1 N1 C1 45.7(3) 100 2_565
N1 C1 N1 C1 -45.7(3) 99_565 2_565
N1 C1 N1 C1 45.7(3) 100 2_565
N1 C1 N1 C1 0.000(7) 2_565 2_565
Fe1 C1 N1 C1 180(4) . 2_565
C1 C1 N1 K1 -45.7(3) 99_565 .
C1 C1 N1 K1 45.7(3) 100 .
C1 C1 N1 K1 0.000(12) 2_565 .
N1 C1 N1 K1 -45.7(3) 99_565 .
N1 C1 N1 K1 45.7(3) 100 .
N1 C1 N1 K1 0.000(7) 2_565 .
Fe1 C1 N1 K1 180(4) . .
N1 K1 N1 N1 -83.9(3) 173_556 99_565
N1 K1 N1 N1 -7.3(5) 153_565 99_565
N1 K1 N1 N1 96.1(3) 77_455 99_565
N1 K1 N1 N1 79.1(11) 176_455 99_565
N1 K1 N1 N1 -81.8(6) 79 99_565
N1 K1 N1 N1 -9.4(9) 60_565 99_565
N1 K1 N1 N1 9.7(9) 59_465 99_565
N1 K1 N1 N1 -11(100) 97_566 99_565
N1 K1 N1 N1 -100.9(11) 80_556 99_565
N1 K1 N1 N1 98.2(6) 175_456 99_565
N1 K1 N1 N1 172.7(5) 57_455 99_565
N1 K1 N1 N1 7.3(5) 173_556 100
N1 K1 N1 N1 83.9(3) 153_565 100
N1 K1 N1 N1 -172.7(5) 77_455 100
N1 K1 N1 N1 170.3(9) 176_455 100
N1 K1 N1 N1 9.4(8) 79 100
N1 K1 N1 N1 81.8(6) 60_565 100
N1 K1 N1 N1 100.9(11) 59_465 100
N1 K1 N1 N1 80(91) 97_566 100
N1 K1 N1 N1 -9.7(9) 80_556 100
N1 K1 N1 N1 -170.6(8) 175_456 100
N1 K1 N1 N1 -96.1(3) 57_455 100
N1 K1 N1 C1 -38.3(4) 173_556 .
N1 K1 N1 C1 38.3(4) 153_565 .
N1 K1 N1 C1 141.7(4) 77_455 .
N1 K1 N1 C1 124.7(10) 176_455 .
N1 K1 N1 C1 -36.2(7) 79 .
N1 K1 N1 C1 36.2(7) 60_565 .
N1 K1 N1 C1 55.3(10) 59_465 .
N1 K1 N1 C1 35(100) 97_566 .
N1 K1 N1 C1 -55.3(10) 80_556 .
N1 K1 N1 C1 143.8(7) 175_456 .
N1 K1 N1 C1 -141.7(4) 57_455 .
N1 K1 N1 N1 -38.3(4) 173_556 2_565
N1 K1 N1 N1 38.3(4) 153_565 2_565
N1 K1 N1 N1 141.7(4) 77_455 2_565
N1 K1 N1 N1 124.7(10) 176_455 2_565
N1 K1 N1 N1 -36.2(7) 79 2_565
N1 K1 N1 N1 36.2(8) 60_565 2_565
N1 K1 N1 N1 55.3(10) 59_465 2_565
N1 K1 N1 N1 35(100) 97_566 2_565
N1 K1 N1 N1 -55.3(10) 80_556 2_565
N1 K1 N1 N1 143.8(7) 175_456 2_565
N1 K1 N1 N1 -141.7(4) 57_455 2_565
N1 K1 N1 C1 -14.6(19) 173_556 100
N1 K1 N1 C1 62(3) 153_565 100
N1 K1 N1 C1 165.4(19) 77_455 100
N1 K1 N1 C1 148(3) 176_455 100
N1 K1 N1 C1 -12.5(17) 79 100
N1 K1 N1 C1 60(3) 60_565 100
N1 K1 N1 C1 79.0(15) 59_465 100
N1 K1 N1 C1 58(100) 97_566 100
N1 K1 N1 C1 -32(3) 80_556 100
N1 K1 N1 C1 167.5(17) 175_456 100
N1 K1 N1 C1 -118(3) 57_455 100
N1 K1 N1 C1 -62(3) 173_556 99_565
N1 K1 N1 C1 14.6(19) 153_565 99_565
N1 K1 N1 C1 118(3) 77_455 99_565
N1 K1 N1 C1 101.0(15) 176_455 99_565
N1 K1 N1 C1 -60(3) 79 99_565
N1 K1 N1 C1 12.5(17) 60_565 99_565
N1 K1 N1 C1 32(3) 59_465 99_565
N1 K1 N1 C1 11(100) 97_566 99_565
N1 K1 N1 C1 -79.0(15) 80_556 99_565
N1 K1 N1 C1 120(3) 175_456 99_565
N1 K1 N1 C1 -165.4(19) 57_455 99_565
N1 K1 N1 C1 -38.3(4) 173_556 2_565
N1 K1 N1 C1 38.3(4) 153_565 2_565
N1 K1 N1 C1 141.7(4) 77_455 2_565
N1 K1 N1 C1 124.7(10) 176_455 2_565
N1 K1 N1 C1 -36.2(7) 79 2_565
N1 K1 N1 C1 36.2(7) 60_565 2_565
N1 K1 N1 C1 55.3(10) 59_465 2_565
N1 K1 N1 C1 35(100) 97_566 2_565
N1 K1 N1 C1 -55.3(10) 80_556 2_565
N1 K1 N1 C1 143.8(7) 175_456 2_565
N1 K1 N1 C1 -141.7(4) 57_455 2_565
